data_2311249
loop_
_publ_author_name
'Atio\(glu, Zeliha'
'Akkurt, Mehmet'
'Jarrahpour, Aliasghar'
'Heiran, Roghayeh'
'Ozdemir, Nam\?ik'

_publ_section_title
;
 1-[3-(Morpholin-4-yl)prop-yl]-3-[(naph-tha-len-2-yl)oxy]-4-(3-nitro-phen-yl)azeti-din-2-one.
;
_journal_coeditor_code HG5396
_journal_issue 'Pt 8'
_journal_name_full 'Acta crystallographica. Section E, Structure reports online'
_journal_page_first o833
_journal_page_last 4
_journal_paper_doi 10.1107/S1600536814014949
_journal_volume 70
_journal_year 2014
_chemical_formula_iupac 'C26 H27 N3 O5'
_chemical_formula_moiety 'C26 H27 N3 O5'
_chemical_formula_sum 'C26 H27 N3 O5'
_chemical_formula_weight 461.51
_chemical_name_systematic 1-[3-(Morpholin-4-yl)propyl]-3-[(naphthalen-2-yl)oxy]-4-(3-nitrophenyl)azetidin-2-one
_space_group_IT_number 2
_space_group_name_Hall '-P 1'
_space_group_name_H-M_alt 'P -1'
_symmetry_cell_setting triclinic
_symmetry_space_group_name_Hall '-P 1'
_symmetry_space_group_name_H-M 'P -1'
_atom_sites_solution_hydrogens geom
_cell_angle_alpha 73.739(6)
_cell_angle_beta 75.922(6)
_cell_angle_gamma 63.107(6)
_cell_formula_units_Z 2
_cell_length_a 9.7068(8)
_cell_length_b 10.3836(9)
_cell_length_c 14.2041(11)
_cell_measurement_reflns_used 9755
_cell_measurement_temperature 296(2)
_cell_measurement_theta_max 28.80
_cell_measurement_theta_min 1.51
_cell_volume 1214.33(19)
_computing_cell_refinement 'X-AREA (Stoe & Cie, 2002)'
_computing_data_collection 'X-AREA (Stoe & Cie, 2002)'
_computing_data_reduction 'X-RED32 (Stoe & Cie, 2002)'
_computing_molecular_graphics 'ORTEP-3 for Windows (Farrugia, 2012)'
_computing_publication_material 'WinGX (Farrugia, 2012)'
_computing_structure_refinement 'SHELXL2013 (Sheldrick, 2008)'
_computing_structure_solution 'SHELXS2013 (Sheldrick, 2008)'
_diffrn_ambient_temperature 296(2)
_diffrn_detector_area_resol_mean 6.67
_diffrn_measured_fraction_theta_full 0.992
_diffrn_measured_fraction_theta_max 0.992
_diffrn_measurement_device '2-circle goniometer'
_diffrn_measurement_device_type 'Stoe IPDS 2'
_diffrn_measurement_method '\w scans'
_diffrn_radiation_monochromator 'plane graphite'
_diffrn_radiation_type 'Mo K\a'
_diffrn_radiation_wavelength 0.71073
_diffrn_reflns_av_R_equivalents 0.0881
_diffrn_reflns_av_sigmaI/netI 0.1015
_diffrn_reflns_limit_h_max 11
_diffrn_reflns_limit_h_min -11
_diffrn_reflns_limit_k_max 12
_diffrn_reflns_limit_k_min -12
_diffrn_reflns_limit_l_max 16
_diffrn_reflns_limit_l_min -17
_diffrn_reflns_number 10059
_diffrn_reflns_reduction_process
;
;
_diffrn_reflns_theta_full 25.24
_diffrn_reflns_theta_max 25.50
_diffrn_reflns_theta_min 2.24
_exptl_absorpt_coefficient_mu 0.088
_exptl_absorpt_correction_T_max 0.9846
_exptl_absorpt_correction_T_min 0.9669
_exptl_absorpt_correction_type integration
_exptl_absorpt_process_details '(X-RED32; Stoe & Cie, 2002)'
_exptl_crystal_colour 'light yellow'
_exptl_crystal_density_diffrn 1.262
_exptl_crystal_density_method 'Not Measured'
_exptl_crystal_description block
_exptl_crystal_F_000 488
_exptl_crystal_size_max 0.510
_exptl_crystal_size_mid 0.390
_exptl_crystal_size_min 0.250
_refine_diff_density_max 0.276
_refine_diff_density_min -0.174
_refine_ls_extinction_method none
_refine_ls_goodness_of_fit_ref 0.946
_refine_ls_hydrogen_treatment constr
_refine_ls_matrix_type full
_refine_ls_number_parameters 307
_refine_ls_number_reflns 4486
_refine_ls_number_restraints 0
_refine_ls_restrained_S_all 0.946
_refine_ls_R_factor_all 0.1444
_refine_ls_R_factor_gt 0.0664
_refine_ls_shift/su_max 0.000
_refine_ls_shift/su_mean 0.000
_refine_ls_structure_factor_coef Fsqd
_refine_ls_weighting_details 'w=1/[\s^2^(Fo^2^)+(0.0805P)^2^] where P=(Fo^2^+2Fc^2^)/3'
_refine_ls_weighting_scheme calc
_refine_ls_wR_factor_gt 0.1424
_refine_ls_wR_factor_ref 0.1758
_reflns_number_gt 2123
_reflns_number_total 4486
_reflns_threshold_expression I>2\s(I)
_cod_data_source_file hg5396sup1.cif
_cod_data_source_block I
_cod_database_code 2311249

loop_
_symmetry_equiv_pos_site_id
_symmetry_equiv_pos_as_xyz
1 x,y,z
2 -x,-y,-z

loop_
_atom_site_aniso_label
_atom_site_aniso_U_11
_atom_site_aniso_U_22
_atom_site_aniso_U_33
_atom_site_aniso_U_12
_atom_site_aniso_U_13
_atom_site_aniso_U_23
O1 0.112(2) 0.0782(16) 0.0649(14) -0.0169(14) -0.0123(13) -0.0032(12)
O2 0.0629(14) 0.0846(15) 0.0576(12) -0.0106(12) -0.0013(10) -0.0233(11)
O3 0.178(3) 0.114(2) 0.082(2) -0.006(2) 0.015(2) -0.0443(18)
O4 0.246(5) 0.162(3) 0.0539(17) -0.057(3) 0.026(2) -0.0303(17)
O5 0.124(2) 0.0752(17) 0.0928(19) -0.0129(15) 0.0003(16) -0.0356(14)
N1 0.0710(19) 0.0701(16) 0.0528(14) -0.0232(15) 0.0043(13) -0.0197(12)
N2 0.136(3) 0.110(3) 0.0547(19) -0.033(2) 0.0065(18) -0.0251(17)
N3 0.0670(17) 0.0656(16) 0.0528(13) -0.0176(12) -0.0016(12) -0.0164(11)
C1 0.084(2) 0.074(2) 0.0428(15) -0.0215(19) -0.0004(16) -0.0171(15)
C2 0.071(2) 0.086(2) 0.0449(15) -0.0215(17) 0.0014(15) -0.0230(15)
C3 0.065(2) 0.0658(19) 0.0536(16) -0.0155(15) 0.0038(14) -0.0231(14)
C4 0.058(2) 0.084(2) 0.0472(15) -0.0167(18) -0.0084(14) -0.0122(15)
C5 0.062(2) 0.092(2) 0.0609(19) -0.0081(19) 0.0021(16) -0.0233(17)
C6 0.059(2) 0.115(3) 0.0569(19) -0.020(2) 0.0055(16) -0.0194(19)
C7 0.060(2) 0.105(3) 0.0532(18) -0.022(2) -0.0069(16) -0.0142(18)
C8 0.080(3) 0.129(4) 0.080(2) -0.040(3) -0.005(2) -0.017(3)
C9 0.123(4) 0.126(4) 0.099(3) -0.059(3) -0.021(3) -0.012(3)
C10 0.118(4) 0.099(3) 0.093(3) -0.039(3) -0.017(3) -0.016(2)
C11 0.085(3) 0.090(3) 0.068(2) -0.019(2) -0.0080(18) -0.0204(19)
C12 0.060(2) 0.091(2) 0.0507(16) -0.0171(18) -0.0105(15) -0.0134(16)
C13 0.0550(19) 0.087(2) 0.0537(17) -0.0114(18) -0.0009(14) -0.0228(16)
C14 0.0565(18) 0.0656(19) 0.0569(16) -0.0184(15) -0.0073(14) -0.0149(14)
C15 0.082(2) 0.0648(19) 0.0496(16) -0.0171(16) -0.0044(15) -0.0167(13)
C16 0.088(2) 0.081(2) 0.0501(17) -0.0328(19) -0.0065(16) -0.0150(16)
C17 0.100(3) 0.096(3) 0.0556(18) -0.043(2) -0.0189(19) 0.0003(19)
C18 0.090(3) 0.072(2) 0.082(2) -0.029(2) -0.029(2) 0.0073(19)
C19 0.073(2) 0.069(2) 0.075(2) -0.0176(17) -0.0127(17) -0.0144(16)
C20 0.092(3) 0.086(2) 0.0628(19) -0.036(2) 0.0025(17) -0.0324(16)
C21 0.074(2) 0.097(2) 0.0592(18) -0.0372(19) -0.0003(16) -0.0291(16)
C22 0.065(2) 0.086(2) 0.0564(17) -0.0224(17) -0.0041(15) -0.0211(15)
C23 0.094(3) 0.076(2) 0.070(2) -0.022(2) -0.0124(19) -0.0149(17)
C24 0.108(3) 0.080(3) 0.103(3) -0.003(2) -0.017(2) -0.023(2)
C25 0.123(3) 0.085(3) 0.071(2) -0.024(2) 0.013(2) -0.0307(19)
C26 0.095(3) 0.082(2) 0.0551(18) -0.0142(19) -0.0082(17) -0.0212(15)

loop_
_atom_site_type_symbol
_atom_site_label
_atom_site_fract_x
_atom_site_fract_y
_atom_site_fract_z
_atom_site_U_iso_or_equiv
_atom_site_thermal_displace_type
_atom_site_calc_flag
_atom_site_refinement_flags
_atom_site_occupancy
O O1 0.9297(3) 1.1424(3) 0.07366(17) 0.0961(10) Uani d . 1.000
O O2 0.7976(2) 0.9168(2) 0.21877(14) 0.0753(8) Uani d . 1.000
O O3 0.8014(5) 1.0509(4) 0.4976(2) 0.1465(14) Uani d . 1.000
O O4 0.8408(5) 0.8838(4) 0.6243(2) 0.172(2) Uani d . 1.000
O O5 1.7676(3) 0.5318(3) -0.1356(2) 0.1070(11) Uani d . 1.000
N N1 1.1173(3) 0.9410(3) 0.16271(17) 0.0677(10) Uani d . 1.000
N N2 0.8603(5) 0.9237(5) 0.5366(2) 0.1089(15) Uani d . 1.000
N N3 1.5567(3) 0.7649(3) -0.03474(17) 0.0658(9) Uani d . 1.000
C C1 0.9845(4) 1.0180(4) 0.1211(2) 0.0716(11) Uani d . 1.000
C C2 0.9402(4) 0.8877(4) 0.1546(2) 0.0711(11) Uani d . 1.000
C C3 1.0932(4) 0.8057(3) 0.2041(2) 0.0657(11) Uani d . 1.000
C C4 0.7483(4) 0.8039(4) 0.2538(2) 0.0679(11) Uani d . 1.000
C C5 0.6102(4) 0.8383(4) 0.3220(2) 0.0810(11) Uani d . 1.000
C C6 0.5486(4) 0.7382(5) 0.3597(2) 0.0852(14) Uani d . 1.000
C C7 0.6183(4) 0.5988(4) 0.3316(2) 0.0779(13) Uani d . 1.000
C C8 0.5543(5) 0.4935(6) 0.3687(3) 0.0995(18) Uani d . 1.000
C C9 0.6232(6) 0.3623(6) 0.3379(4) 0.114(2) Uani d . 1.000
C C10 0.7574(6) 0.3308(5) 0.2710(3) 0.1057(19) Uani d . 1.000
C C11 0.8243(5) 0.4271(4) 0.2350(3) 0.0871(16) Uani d . 1.000
C C12 0.7571(4) 0.5656(4) 0.2643(2) 0.0723(11) Uani d . 1.000
C C13 0.8214(4) 0.6705(4) 0.2268(2) 0.0715(11) Uani d . 1.000
C C14 1.0772(3) 0.7610(3) 0.3149(2) 0.0618(10) Uani d . 1.000
C C15 0.9834(4) 0.8625(3) 0.3742(2) 0.0703(11) Uani d . 1.000
C C16 0.9656(4) 0.8152(4) 0.4753(2) 0.0739(11) Uani d . 1.000
C C17 1.0402(5) 0.6725(4) 0.5206(3) 0.0847(15) Uani d . 1.000
C C18 1.1351(4) 0.5718(4) 0.4615(3) 0.0848(14) Uani d . 1.000
C C19 1.1519(4) 0.6162(4) 0.3600(2) 0.0763(12) Uani d . 1.000
C C20 1.2491(4) 0.9733(4) 0.1582(2) 0.0791(14) Uani d . 1.000
C C21 1.4021(4) 0.8613(4) 0.1168(2) 0.0746(11) Uani d . 1.000
C C22 1.4024(4) 0.8513(4) 0.0131(2) 0.0718(11) Uani d . 1.000
C C23 1.6225(4) 0.6141(4) 0.0167(3) 0.0847(14) Uani d . 1.000
C C24 1.7765(5) 0.5274(4) -0.0364(3) 0.1093(17) Uani d . 1.000
C C25 1.7052(5) 0.6771(4) -0.1862(3) 0.1020(16) Uani d . 1.000
C C26 1.5468(4) 0.7661(4) -0.1358(2) 0.0847(13) Uani d . 1.000
H H2 0.94510 0.84580 0.09940 0.0850 Uiso c RU 1.000
H H3 1.17070 0.72420 0.17220 0.0790 Uiso c RU 1.000
H H5 0.56200 0.92930 0.34080 0.0970 Uiso c RU 1.000
H H6 0.45820 0.76100 0.40520 0.1030 Uiso c RU 1.000
H H8 0.46420 0.51380 0.41450 0.1190 Uiso c RU 1.000
H H9 0.57950 0.29410 0.36210 0.1370 Uiso c RU 1.000
H H10 0.80300 0.24130 0.25030 0.1270 Uiso c RU 1.000
H H11 0.91550 0.40250 0.19030 0.1040 Uiso c RU 1.000
H H13 0.91410 0.64830 0.18340 0.0860 Uiso c RU 1.000
H H15 0.93290 0.96150 0.34630 0.0850 Uiso c RU 1.000
H H17 1.02720 0.64410 0.58910 0.1010 Uiso c RU 1.000
H H18 1.18800 0.47360 0.49010 0.1020 Uiso c RU 1.000
H H19 1.21530 0.54660 0.32100 0.0910 Uiso c RU 1.000
H H20A 1.25690 0.97640 0.22430 0.0950 Uiso c RU 1.000
H H20B 1.23130 1.07000 0.11720 0.0950 Uiso c RU 1.000
H H21A 1.48590 0.88780 0.11710 0.0890 Uiso c RU 1.000
H H21B 1.42240 0.76530 0.15940 0.0890 Uiso c RU 1.000
H H22A 1.33220 0.80730 0.01490 0.0860 Uiso c RU 1.000
H H22B 1.36270 0.95000 -0.02650 0.0860 Uiso c RU 1.000
H H23A 1.55120 0.56930 0.02280 0.1020 Uiso c RU 1.000
H H23B 1.63540 0.61160 0.08290 0.1020 Uiso c RU 1.000
H H24A 1.85050 0.56620 -0.03630 0.1310 Uiso c RU 1.000
H H24B 1.81480 0.42580 -0.00120 0.1310 Uiso c RU 1.000
H H25A 1.69630 0.67850 -0.25300 0.1220 Uiso c RU 1.000
H H25B 1.77550 0.72220 -0.19050 0.1220 Uiso c RU 1.000
H H26A 1.50790 0.86680 -0.17250 0.1010 Uiso c RU 1.000
H H26B 1.47430 0.72500 -0.13480 0.1010 Uiso c RU 1.000

loop_
_atom_type_symbol
_atom_type_description
_atom_type_scat_dispersion_real
_atom_type_scat_dispersion_imag
_atom_type_scat_source
C C 0.0033 0.0016 ' International Tables Vol C Tables 4.2.6.8 and 6.1.1.4'
H H 0.0000 0.0000 ' International Tables Vol C Tables 4.2.6.8 and 6.1.1.4'
N N 0.0061 0.0033 ' International Tables Vol C Tables 4.2.6.8 and 6.1.1.4'
O O 0.0106 0.0060 ' International Tables Vol C Tables 4.2.6.8 and 6.1.1.4'

loop_
_exptl_crystal_face_index_h
_exptl_crystal_face_index_k
_exptl_crystal_face_index_l
_exptl_crystal_face_perp_dist
-3 -2 8 0.0980
7 1 3 0.1900
-6 -5 2 0.1390
5 1 3 0.1860
0 -3 4 0.2330
2 2 -1 0.1360
-3 2 -5 0.1620
0 0 1 0.0890
1 0 -5 0.1360
8 1 -2 0.1770
2 3 8 0.1260
8 -2 -1 0.2020
1 -4 -9 0.2040
-3 -1 -4 0.2150
-1 -5 -3 0.2540
-4 -5 -5 0.2540
5 4 5 0.1730
2 2 -9 0.1290
-5 -6 0 0.1690
-5 -3 -2 0.1900

loop_
_geom_angle_atom_site_label_1
_geom_angle_atom_site_label_2
_geom_angle_atom_site_label_3
_geom_angle
_geom_angle_publ_flag
C2 O2 C4 117.4(3) no
C24 O5 C25 110.2(3) no
C1 N1 C3 96.4(3) no
C1 N1 C20 132.1(3) no
C3 N1 C20 131.1(3) no
O3 N2 O4 121.9(4) no
O3 N2 C16 119.0(3) no
O4 N2 C16 119.0(4) no
C22 N3 C23 112.9(3) no
C22 N3 C26 109.7(3) no
C23 N3 C26 108.5(3) no
O1 C1 N1 131.9(4) no
O1 C1 C2 136.2(4) no
N1 C1 C2 91.9(3) no
O2 C2 C1 113.2(3) no
O2 C2 C3 116.9(2) no
C1 C2 C3 85.7(3) no
N1 C3 C2 85.9(2) no
N1 C3 C14 115.7(3) no
C2 C3 C14 117.7(3) no
O2 C4 C5 114.0(3) no
O2 C4 C13 125.1(3) no
C5 C4 C13 120.9(4) no
C4 C5 C6 119.6(4) no
C5 C6 C7 121.6(4) no
C6 C7 C8 122.6(4) no
C6 C7 C12 118.1(4) no
C8 C7 C12 119.3(4) no
C7 C8 C9 120.6(5) no
C8 C9 C10 120.1(5) no
C9 C10 C11 121.4(5) no
C10 C11 C12 120.9(4) no
C7 C12 C11 117.7(4) no
C7 C12 C13 119.6(3) no
C11 C12 C13 122.7(4) no
C4 C13 C12 120.2(3) no
C3 C14 C15 121.1(3) no
C3 C14 C19 120.7(3) no
C15 C14 C19 118.2(3) no
C14 C15 C16 119.1(3) no
N2 C16 C15 118.2(3) no
N2 C16 C17 118.8(3) no
C15 C16 C17 123.1(3) no
C16 C17 C18 117.8(4) no
C17 C18 C19 120.1(4) no
C14 C19 C18 121.7(3) no
N1 C20 C21 113.1(3) no
C20 C21 C22 112.8(3) no
N3 C22 C21 113.6(3) no
N3 C23 C24 111.5(3) no
O5 C24 C23 112.4(4) no
O5 C25 C26 112.0(3) no
N3 C26 C25 110.4(3) no
O2 C2 H2 113.00 no
C1 C2 H2 113.00 no
C3 C2 H2 113.00 no
N1 C3 H3 112.00 no
C2 C3 H3 112.00 no
C14 C3 H3 112.00 no
C4 C5 H5 120.00 no
C6 C5 H5 120.00 no
C5 C6 H6 119.00 no
C7 C6 H6 119.00 no
C7 C8 H8 120.00 no
C9 C8 H8 120.00 no
C8 C9 H9 120.00 no
C10 C9 H9 120.00 no
C9 C10 H10 119.00 no
C11 C10 H10 119.00 no
C10 C11 H11 119.00 no
C12 C11 H11 120.00 no
C4 C13 H13 120.00 no
C12 C13 H13 120.00 no
C14 C15 H15 121.00 no
C16 C15 H15 120.00 no
C16 C17 H17 121.00 no
C18 C17 H17 121.00 no
C17 C18 H18 120.00 no
C19 C18 H18 120.00 no
C14 C19 H19 119.00 no
C18 C19 H19 119.00 no
N1 C20 H20A 109.00 no
N1 C20 H20B 109.00 no
C21 C20 H20A 109.00 no
C21 C20 H20B 109.00 no
H20A C20 H20B 108.00 no
C20 C21 H21A 109.00 no
C20 C21 H21B 109.00 no
C22 C21 H21A 109.00 no
C22 C21 H21B 109.00 no
H21A C21 H21B 108.00 no
N3 C22 H22A 109.00 no
N3 C22 H22B 109.00 no
C21 C22 H22A 109.00 no
C21 C22 H22B 109.00 no
H22A C22 H22B 108.00 no
N3 C23 H23A 109.00 no
N3 C23 H23B 109.00 no
C24 C23 H23A 109.00 no
C24 C23 H23B 109.00 no
H23A C23 H23B 108.00 no
O5 C24 H24A 109.00 no
O5 C24 H24B 109.00 no
C23 C24 H24A 109.00 no
C23 C24 H24B 109.00 no
H24A C24 H24B 108.00 no
O5 C25 H25A 109.00 no
O5 C25 H25B 109.00 no
C26 C25 H25A 109.00 no
C26 C25 H25B 109.00 no
H25A C25 H25B 108.00 no
N3 C26 H26A 109.00 no
N3 C26 H26B 110.00 no
C25 C26 H26A 110.00 no
C25 C26 H26B 110.00 no
H26A C26 H26B 108.00 no

loop_
_geom_bond_atom_site_label_1
_geom_bond_atom_site_label_2
_geom_bond_distance
_geom_bond_publ_flag
O1 C1 1.213(4) no
O2 C2 1.414(4) no
O2 C4 1.384(4) no
O3 N2 1.200(6) no
O4 N2 1.194(4) no
O5 C24 1.419(5) no
O5 C25 1.392(5) no
N1 C1 1.351(5) no
N1 C3 1.464(4) no
N1 C20 1.446(5) no
N2 C16 1.465(5) no
N3 C22 1.463(5) no
N3 C23 1.441(5) no
N3 C26 1.458(4) no
C1 C2 1.519(6) no
C2 C3 1.566(6) no
C3 C14 1.501(4) no
C4 C5 1.411(5) no
C4 C13 1.358(5) no
C5 C6 1.349(6) no
C6 C7 1.421(6) no
C7 C8 1.411(7) no
C7 C12 1.409(5) no
C8 C9 1.365(8) no
C9 C10 1.376(8) no
C10 C11 1.350(7) no
C11 C12 1.422(5) no
C12 C13 1.410(6) no
C14 C15 1.380(4) no
C14 C19 1.377(5) no
C15 C16 1.376(4) no
C16 C17 1.362(5) no
C17 C18 1.375(6) no
C18 C19 1.378(5) no
C20 C21 1.516(5) no
C21 C22 1.505(4) no
C23 C24 1.493(6) no
C25 C26 1.510(6) no
C2 H2 0.9800 no
C3 H3 0.9800 no
C5 H5 0.9300 no
C6 H6 0.9300 no
C8 H8 0.9300 no
C9 H9 0.9300 no
C10 H10 0.9300 no
C11 H11 0.9300 no
C13 H13 0.9300 no
C15 H15 0.9300 no
C17 H17 0.9300 no
C18 H18 0.9300 no
C19 H19 0.9300 no
C20 H20A 0.9700 no
C20 H20B 0.9700 no
C21 H21A 0.9700 no
C21 H21B 0.9700 no
C22 H22A 0.9700 no
C22 H22B 0.9700 no
C23 H23A 0.9700 no
C23 H23B 0.9700 no
C24 H24A 0.9700 no
C24 H24B 0.9700 no
C25 H25A 0.9700 no
C25 H25B 0.9700 no
C26 H26A 0.9700 no
C26 H26B 0.9700 no

loop_
_geom_hbond_atom_site_label_D
_geom_hbond_atom_site_label_H
_geom_hbond_atom_site_label_A
_geom_hbond_site_symmetry_A
_geom_hbond_distance_DH
_geom_hbond_distance_HA
_geom_hbond_distance_DA
_geom_hbond_angle_DHA
_geom_hbond_publ_flag
C2 H2 O1 2_775 0.98 2.46 3.229(4) 135 yes

loop_
_geom_torsion_atom_site_label_1
_geom_torsion_atom_site_label_2
_geom_torsion_atom_site_label_3
_geom_torsion_atom_site_label_4
_geom_torsion
_geom_torsion_publ_flag
C2 O2 C4 C5 176.4(3) no
C4 O2 C2 C1 -179.5(3) no
C4 O2 C2 C3 -82.2(4) no
C2 O2 C4 C13 -4.1(5) no
C25 O5 C24 C23 55.7(5) no
C24 O5 C25 C26 -56.8(5) no
C20 N1 C1 C2 171.6(3) no
C3 N1 C1 O1 179.9(4) no
C20 N1 C1 O1 -6.8(6) no
C3 N1 C20 C21 50.6(4) no
C20 N1 C3 C14 69.3(4) no
C1 N1 C3 C2 1.7(2) no
C1 N1 C20 C21 -120.6(4) no
C3 N1 C1 C2 -1.7(2) no
C1 N1 C3 C14 -117.2(3) no
C20 N1 C3 C2 -171.8(3) no
O3 N2 C16 C17 175.7(5) no
O4 N2 C16 C17 -1.2(8) no
O3 N2 C16 C15 -4.8(7) no
O4 N2 C16 C15 178.3(5) no
C26 N3 C22 C21 -177.8(3) no
C23 N3 C26 C25 -56.2(4) no
C22 N3 C26 C25 -179.9(3) no
C22 N3 C23 C24 177.4(3) no
C26 N3 C23 C24 55.6(4) no
C23 N3 C22 C21 61.1(4) no
O1 C1 C2 O2 -62.7(5) no
N1 C1 C2 O2 119.1(3) no
N1 C1 C2 C3 1.6(2) no
O1 C1 C2 C3 179.8(4) no
O2 C2 C3 C14 1.6(4) no
C1 C2 C3 C14 115.5(3) no
O2 C2 C3 N1 -115.4(3) no
C1 C2 C3 N1 -1.5(2) no
C2 C3 C14 C19 123.8(4) no
N1 C3 C14 C15 45.4(5) no
C2 C3 C14 C15 -54.0(5) no
N1 C3 C14 C19 -136.8(4) no
O2 C4 C13 C12 -177.4(3) no
C5 C4 C13 C12 2.1(5) no
C13 C4 C5 C6 -1.1(5) no
O2 C4 C5 C6 178.5(3) no
C4 C5 C6 C7 -0.8(5) no
C5 C6 C7 C12 1.5(5) no
C5 C6 C7 C8 -178.8(4) no
C12 C7 C8 C9 -1.8(7) no
C8 C7 C12 C13 179.9(4) no
C6 C7 C8 C9 178.5(4) no
C6 C7 C12 C11 -178.7(3) no
C6 C7 C12 C13 -0.4(5) no
C8 C7 C12 C11 1.5(5) no
C7 C8 C9 C10 0.8(8) no
C8 C9 C10 C11 0.5(8) no
C9 C10 C11 C12 -0.7(7) no
C10 C11 C12 C7 -0.3(6) no
C10 C11 C12 C13 -178.6(4) no
C7 C12 C13 C4 -1.4(5) no
C11 C12 C13 C4 176.9(4) no
C3 C14 C19 C18 -178.0(4) no
C19 C14 C15 C16 -1.3(6) no
C3 C14 C15 C16 176.5(4) no
C15 C14 C19 C18 -0.1(6) no
C14 C15 C16 C17 2.0(7) no
C14 C15 C16 N2 -177.4(4) no
N2 C16 C17 C18 178.2(4) no
C15 C16 C17 C18 -1.2(7) no
C16 C17 C18 C19 -0.3(7) no
C17 C18 C19 C14 0.9(7) no
N1 C20 C21 C22 60.0(4) no
C20 C21 C22 N3 169.3(3) no
N3 C23 C24 O5 -56.3(5) no
O5 C25 C26 N3 58.4(5) no
